data_2224548
loop_
_publ_author_name
'Ye, Ping-Ping'
'Zhang, Cai-Li'
'Du, Zhi-Qiang'

_publ_section_title
;
 2,3-Bis(4-ethoxyphenyl)quinoxaline
;
_journal_coeditor_code BH2259
_journal_issue 1
_journal_name_full 'Acta Crystallographica Section E'
_journal_page_first o130
_journal_paper_doi 10.1107/S1600536809052295
_journal_volume 66
_journal_year 2010
_chemical_formula_iupac 'C24 H22 N2 O2'
_chemical_formula_moiety 'C24 H22 N2 O2'
_chemical_formula_sum 'C24 H22 N2 O2'
_chemical_formula_weight 370.44
_chemical_name_systematic
;
2,3-Bis(4-ethoxyphenyl)quinoxaline
;
_space_group_IT_number 15
_symmetry_cell_setting monoclinic
_symmetry_space_group_name_Hall '-C 2yc'
_symmetry_space_group_name_H-M 'C 1 2/c 1'
_atom_sites_solution_hydrogens geom
_atom_sites_solution_primary direct
_atom_sites_solution_secondary difmap
_audit_creation_method SHELXL-97
_cell_angle_alpha 90.00
_cell_angle_beta 100.1960(10)
_cell_angle_gamma 90.00
_cell_formula_units_Z 4
_cell_length_a 19.4837(18)
_cell_length_b 11.2682(11)
_cell_length_c 9.2629(9)
_cell_measurement_reflns_used 3608
_cell_measurement_temperature 293(2)
_cell_measurement_theta_max 52.669
_cell_measurement_theta_min 5.579
_cell_volume 2001.5(3)
_computing_cell_refinement 'SAINT (Bruker, 2004)'
_computing_data_collection 'SMART (Bruker, 2004)'
_computing_data_reduction 'SAINT (Bruker, 2004)'
_computing_molecular_graphics 'ORTEP-3 (Farrugia, 1997)'
_computing_publication_material 'WinGX (Farrugia, 1999)'
_computing_structure_refinement 'SHELXL97 (Sheldrick, 2008)'
_computing_structure_solution 'SHELXL97 (Sheldrick, 2008)'
_diffrn_ambient_temperature 293(2)
_diffrn_measured_fraction_theta_full 0.988
_diffrn_measured_fraction_theta_max 0.988
_diffrn_measurement_device_type 'Bruker SMART CCD area-detector'
_diffrn_measurement_method '\f and \w scans'
_diffrn_radiation_monochromator graphite
_diffrn_radiation_source 'fine-focus sealed tube'
_diffrn_radiation_type MoK\a
_diffrn_radiation_wavelength 0.71073
_diffrn_reflns_av_R_equivalents 0.0281
_diffrn_reflns_av_sigmaI/netI 0.0276
_diffrn_reflns_limit_h_max 22
_diffrn_reflns_limit_h_min -23
_diffrn_reflns_limit_k_max 13
_diffrn_reflns_limit_k_min -12
_diffrn_reflns_limit_l_max 10
_diffrn_reflns_limit_l_min -10
_diffrn_reflns_number 6487
_diffrn_reflns_theta_full 24.98
_diffrn_reflns_theta_max 24.98
_diffrn_reflns_theta_min 2.10
_diffrn_standards_interval_count 0
_diffrn_standards_interval_time 0
_diffrn_standards_number 0
_exptl_absorpt_coefficient_mu 0.079
_exptl_absorpt_correction_T_max 0.9814
_exptl_absorpt_correction_T_min 0.9715
_exptl_absorpt_correction_type multi-scan
_exptl_absorpt_process_details '(SADABS; Sheldrick, 1996)'
_exptl_crystal_colour yellow
_exptl_crystal_density_diffrn 1.229
_exptl_crystal_density_method 'not measured'
_exptl_crystal_description prism
_exptl_crystal_F_000 784
_exptl_crystal_size_max 0.37
_exptl_crystal_size_mid 0.27
_exptl_crystal_size_min 0.24
_refine_diff_density_max 0.169
_refine_diff_density_min -0.123
_refine_ls_extinction_coef 0.0289(19)
_refine_ls_extinction_expression Fc^*^=kFc[1+0.001xFc^2^\l^3^/sin(2\q)]^-1/4^
_refine_ls_extinction_method 'SHELXL97 (Sheldrick, 2008)'
_refine_ls_goodness_of_fit_ref 1.031
_refine_ls_hydrogen_treatment constr
_refine_ls_matrix_type full
_refine_ls_number_parameters 128
_refine_ls_number_reflns 1743
_refine_ls_number_restraints 0
_refine_ls_restrained_S_all 1.031
_refine_ls_R_factor_all 0.0396
_refine_ls_R_factor_gt 0.0353
_refine_ls_shift/su_max 0.000
_refine_ls_shift/su_mean 0.000
_refine_ls_structure_factor_coef Fsqd
_refine_ls_weighting_details 'calc w=1/[\s^2^(Fo^2^)+(0.0422P)^2^+0.9006P] where P=(Fo^2^+2Fc^2^)/3'
_refine_ls_weighting_scheme calc
_refine_ls_wR_factor_gt 0.0890
_refine_ls_wR_factor_ref 0.0923
_reflns_number_gt 1560
_reflns_number_total 1743
_reflns_threshold_expression I>2\s(I)
_cod_data_source_file bh2259.cif
_cod_data_source_block I
_cod_original_sg_symbol_H-M 'C 2/c'
_cod_database_code 2224548
_cod_database_fobs_code 2224548

loop_
_symmetry_equiv_pos_as_xyz
'x, y, z'
'-x, y, -z+1/2'
'x+1/2, y+1/2, z'
'-x+1/2, y+1/2, -z+1/2'
'-x, -y, -z'
'x, -y, z-1/2'
'-x+1/2, -y+1/2, -z'
'x+1/2, -y+1/2, z-1/2'

loop_
_atom_site_type_symbol
_atom_site_label
_atom_site_fract_x
_atom_site_fract_y
_atom_site_fract_z
_atom_site_U_iso_or_equiv
_atom_site_adp_type
_atom_site_calc_flag
_atom_site_refinement_flags
_atom_site_occupancy
_atom_site_disorder_assembly
_atom_site_disorder_group
C C1 0.46773(6) -0.00154(10) 0.19704(12) 0.0281(3) Uani d . 1 . .
N N1 0.43983(5) -0.10164(8) 0.14060(11) 0.0321(3) Uani d . 1 . .
C C2 0.47078(6) -0.20565(10) 0.19257(13) 0.0333(3) Uani d . 1 . .
C C3 0.44262(8) -0.31482(11) 0.13548(16) 0.0459(4) Uani d . 1 . .
H H3 0.4044 -0.3157 0.0594 0.055 Uiso calc R 1 . .
C C4 0.47143(9) -0.41910(12) 0.19182(17) 0.0580(4) Uani d . 1 . .
H H4 0.4531 -0.4908 0.1529 0.070 Uiso calc R 1 . .
O O1 0.31520(5) 0.41927(8) 0.03771(11) 0.0503(3) Uani d . 1 . .
C C8 0.35080(6) 0.31489(10) 0.06662(14) 0.0369(3) Uani d . 1 . .
C C6 0.41928(6) 0.19601(11) 0.25439(13) 0.0365(3) Uani d . 1 . .
H H6 0.4395 0.1856 0.3523 0.044 Uiso calc R 1 . .
C C10 0.39626(6) 0.12701(10) 0.00690(13) 0.0334(3) Uani d . 1 . .
H H10 0.4003 0.0690 -0.0625 0.040 Uiso calc R 1 . .
C C5 0.42812(6) 0.10907(10) 0.15155(12) 0.0294(3) Uani d . 1 . .
C C7 0.38108(7) 0.29661(11) 0.21256(14) 0.0402(3) Uani d . 1 . .
H H7 0.3754 0.3532 0.2826 0.048 Uiso calc R 1 . .
C C9 0.35851(6) 0.22927(11) -0.03675(14) 0.0368(3) Uani d . 1 . .
H H9 0.3385 0.2403 -0.1347 0.044 Uiso calc R 1 . .
C C11 0.28097(7) 0.44243(12) -0.10928(17) 0.0514(4) Uani d . 1 . .
H H11A 0.2476 0.3801 -0.1428 0.062 Uiso calc R 1 . .
H H11B 0.3148 0.4455 -0.1745 0.062 Uiso calc R 1 . .
C C12 0.24435(8) 0.55950(14) -0.1089(2) 0.0689(5) Uani d . 1 . .
H H12A 0.2209 0.5777 -0.2065 0.103 Uiso calc R 1 . .
H H12B 0.2778 0.6204 -0.0755 0.103 Uiso calc R 1 . .
H H12C 0.2109 0.5552 -0.0445 0.103 Uiso calc R 1 . .

loop_
_atom_site_aniso_label
_atom_site_aniso_U_11
_atom_site_aniso_U_22
_atom_site_aniso_U_33
_atom_site_aniso_U_12
_atom_site_aniso_U_13
_atom_site_aniso_U_23
C1 0.0309(6) 0.0289(6) 0.0251(6) -0.0019(5) 0.0067(5) 0.0001(4)
N1 0.0342(5) 0.0298(6) 0.0320(6) -0.0025(4) 0.0051(4) -0.0004(4)
C2 0.0394(6) 0.0289(6) 0.0328(7) -0.0020(5) 0.0096(5) -0.0004(5)
C3 0.0582(8) 0.0346(7) 0.0437(8) -0.0107(6) 0.0053(6) -0.0041(6)
C4 0.0851(12) 0.0279(7) 0.0607(10) -0.0092(7) 0.0119(8) -0.0052(6)
O1 0.0515(6) 0.0377(5) 0.0575(6) 0.0140(4) -0.0017(5) 0.0093(4)
C8 0.0338(6) 0.0303(7) 0.0451(8) 0.0029(5) 0.0032(5) 0.0078(5)
C6 0.0426(7) 0.0371(7) 0.0286(6) 0.0073(5) 0.0030(5) 0.0014(5)
C10 0.0343(6) 0.0331(7) 0.0320(7) -0.0020(5) 0.0037(5) -0.0010(5)
C5 0.0285(5) 0.0290(6) 0.0307(6) -0.0010(5) 0.0048(4) 0.0015(5)
C7 0.0472(7) 0.0345(7) 0.0383(7) 0.0093(6) 0.0061(6) -0.0027(5)
C9 0.0365(6) 0.0385(7) 0.0327(7) -0.0014(5) -0.0015(5) 0.0065(5)
C11 0.0398(7) 0.0482(8) 0.0622(10) 0.0006(6) -0.0024(6) 0.0242(7)
C12 0.0434(8) 0.0553(10) 0.1049(14) 0.0103(7) 0.0049(8) 0.0361(9)

loop_
_atom_type_symbol
_atom_type_description
_atom_type_scat_dispersion_real
_atom_type_scat_dispersion_imag
_atom_type_scat_source
C C 0.0033 0.0016 'International Tables Vol C Tables 4.2.6.8 and 6.1.1.4'
H H 0.0000 0.0000 'International Tables Vol C Tables 4.2.6.8 and 6.1.1.4'
N N 0.0061 0.0033 'International Tables Vol C Tables 4.2.6.8 and 6.1.1.4'
O O 0.0106 0.0060 'International Tables Vol C Tables 4.2.6.8 and 6.1.1.4'

loop_
_geom_angle_atom_site_label_1
_geom_angle_atom_site_label_2
_geom_angle_atom_site_label_3
_geom_angle_site_symmetry_1
_geom_angle_site_symmetry_3
_geom_angle
_geom_angle_publ_flag
N1 C1 C1 . 2_655 120.98(6) ?
N1 C1 C5 . . 116.59(10) ?
C1 C1 C5 2_655 . 122.38(6) ?
C1 N1 C2 . . 117.95(10) ?
N1 C2 C3 . . 119.85(11) ?
N1 C2 C2 . 2_655 120.77(6) ?
C3 C2 C2 . 2_655 119.33(8) ?
C4 C3 C2 . . 120.05(13) ?
C4 C3 H3 . . 120.0 ?
C2 C3 H3 . . 120.0 ?
C3 C4 C4 . 2_655 120.61(8) ?
C3 C4 H4 . . 119.7 ?
C4 C4 H4 2_655 . 119.7 ?
C8 O1 C11 . . 118.57(11) ?
O1 C8 C9 . . 125.21(11) ?
O1 C8 C7 . . 115.51(11) ?
C9 C8 C7 . . 119.28(11) ?
C7 C6 C5 . . 120.80(11) ?
C7 C6 H6 . . 119.6 ?
C5 C6 H6 . . 119.6 ?
C9 C10 C5 . . 121.69(11) ?
C9 C10 H10 . . 119.2 ?
C5 C10 H10 . . 119.2 ?
C10 C5 C6 . . 117.88(11) ?
C10 C5 C1 . . 121.10(10) ?
C6 C5 C1 . . 120.97(10) ?
C6 C7 C8 . . 120.77(11) ?
C6 C7 H7 . . 119.6 ?
C8 C7 H7 . . 119.6 ?
C8 C9 C10 . . 119.56(11) ?
C8 C9 H9 . . 120.2 ?
C10 C9 H9 . . 120.2 ?
O1 C11 C12 . . 107.47(14) ?
O1 C11 H11A . . 110.2 ?
C12 C11 H11A . . 110.2 ?
O1 C11 H11B . . 110.2 ?
C12 C11 H11B . . 110.2 ?
H11A C11 H11B . . 108.5 ?
C11 C12 H12A . . 109.5 ?
C11 C12 H12B . . 109.5 ?
H12A C12 H12B . . 109.5 ?
C11 C12 H12C . . 109.5 ?
H12A C12 H12C . . 109.5 ?
H12B C12 H12C . . 109.5 ?

loop_
_geom_bond_atom_site_label_1
_geom_bond_atom_site_label_2
_geom_bond_site_symmetry_2
_geom_bond_distance
_geom_bond_publ_flag
C1 N1 . 1.3193(14) ?
C1 C1 2_655 1.452(2) ?
C1 C5 . 1.4871(15) ?
N1 C2 . 1.3660(15) ?
C2 C3 . 1.4111(17) ?
C2 C2 2_655 1.414(2) ?
C3 C4 . 1.3655(19) ?
C3 H3 . 0.9300 ?
C4 C4 2_655 1.406(3) ?
C4 H4 . 0.9300 ?
O1 C8 . 1.3676(14) ?
O1 C11 . 1.4301(17) ?
C8 C9 . 1.3860(18) ?
C8 C7 . 1.3912(18) ?
C6 C7 . 1.3737(17) ?
C6 C5 . 1.3981(16) ?
C6 H6 . 0.9300 ?
C10 C9 . 1.3881(17) ?
C10 C5 . 1.3882(16) ?
C10 H10 . 0.9300 ?
C7 H7 . 0.9300 ?
C9 H9 . 0.9300 ?
C11 C12 . 1.500(2) ?
C11 H11A . 0.9700 ?
C11 H11B . 0.9700 ?
C12 H12A . 0.9600 ?
C12 H12B . 0.9600 ?
C12 H12C . 0.9600 ?

loop_
_geom_hbond_atom_site_label_D
_geom_hbond_atom_site_label_H
_geom_hbond_atom_site_label_A
_geom_hbond_site_symmetry_A
_geom_hbond_distance_DH
_geom_hbond_distance_HA
_geom_hbond_distance_DA
_geom_hbond_angle_DHA
_geom_hbond_publ_flag
C10 H10 Cg1 5_655 0.93 2.85 3.3936(17) 119 yes
C11 H11A Cg2 7_555 0.96 2.93 3.743(2) 143 yes
